data_4087817
loop_
_publ_author_name
'Fieser, Megan E.'
'Johnson, Casey W.'
'Bates, Jefferson E.'
'Ziller, Joseph W.'
'Furche, Filipp'
'Evans, William J.'

_publ_section_title
;
 Dinitrogen Reduction, Sulfur Reduction, and Isoprene Polymerization via
 Photochemical Activation of Trivalent Bis(cyclopentadienyl)
 Rare-Earth-Metal Allyl Complexes
;
_journal_issue 17
_journal_name_full Organometallics
_journal_page_first 4387
_journal_paper_doi 10.1021/acs.organomet.5b00613
_journal_volume 34
_journal_year 2015
_chemical_absolute_configuration ad
_chemical_formula_sum 'C40 H60 Lu2 S'
_chemical_formula_weight 922.88
_space_group_crystal_system tetragonal
_space_group_IT_number 114
_space_group_name_Hall 'P -4 2n'
_space_group_name_H-M_alt 'P -4 21 c'
_atom_sites_solution_hydrogens geom
_atom_sites_solution_primary direct
_atom_sites_solution_secondary difmap
_audit_creation_method SHELXL-2014/7
_cell_angle_alpha 90
_cell_angle_beta 90
_cell_angle_gamma 90
_cell_formula_units_Z 4
_cell_length_a 14.6701(7)
_cell_length_b 14.6701(7)
_cell_length_c 18.9233(9)
_cell_measurement_reflns_used 9693
_cell_measurement_temperature 88(2)
_cell_measurement_theta_max 29.02
_cell_measurement_theta_min 2.56
_cell_volume 4072.5(3)
_computing_cell_refinement 'Bruker SAINT 8.34a, 2013'
_computing_data_collection 'Bruker APEX2 2014.9-0, 2014'
_computing_data_reduction 'Bruker SAINT 8.34a, 2013'
_computing_molecular_graphics 'Bruker SHELXTL'
_computing_publication_material 'Bruker SHELXTL'
_computing_structure_refinement 'SHELXL-2014/7 (Sheldrick, 2014)'
_computing_structure_solution 'Bruker SHELXT 2014/4'
_diffrn_ambient_temperature 88(2)
_diffrn_measured_fraction_theta_full 1.000
_diffrn_measured_fraction_theta_max 0.976
_diffrn_measurement_device_type 'Bruker SMART APEX II CCD'
_diffrn_measurement_method '\f and \w scans'
_diffrn_radiation_type MoK\a
_diffrn_radiation_wavelength 0.71073
_diffrn_reflns_av_R_equivalents 0.0244
_diffrn_reflns_av_unetI/netI 0.0135
_diffrn_reflns_Laue_measured_fraction_full 1.000
_diffrn_reflns_Laue_measured_fraction_max 0.976
_diffrn_reflns_limit_h_max 20
_diffrn_reflns_limit_h_min -20
_diffrn_reflns_limit_k_max 20
_diffrn_reflns_limit_k_min -20
_diffrn_reflns_limit_l_max 25
_diffrn_reflns_limit_l_min -25
_diffrn_reflns_number 49601
_diffrn_reflns_point_group_measured_fraction_full 1.000
_diffrn_reflns_point_group_measured_fraction_max 0.967
_diffrn_reflns_theta_full 25.500
_diffrn_reflns_theta_max 29.200
_diffrn_reflns_theta_min 1.756
_diffrn_source 'fine-focus sealed tube'
_exptl_absorpt_coefficient_mu 4.894
_exptl_absorpt_correction_T_max 0.6345
_exptl_absorpt_correction_T_min 0.3881
_exptl_absorpt_correction_type numerical
_exptl_absorpt_process_details 'Bruker SADABS 2014/4'
_exptl_crystal_colour yellow
_exptl_crystal_density_diffrn 1.505
_exptl_crystal_density_meas ?
_exptl_crystal_density_method not_measured
_exptl_crystal_description irregular
_exptl_crystal_F_000 1832
_exptl_crystal_size_max 0.398
_exptl_crystal_size_mid 0.134
_exptl_crystal_size_min 0.124
_refine_diff_density_max 0.889
_refine_diff_density_min -0.262
_refine_diff_density_rms 0.069
_refine_ls_abs_structure_details
; 
 Flack x determined using 2280 quotients [(I+)-(I-)]/[(I+)+(I-)] 
 (Parsons, Flack and Wagner, Acta Cryst. B69 (2013) 249-259). 
;
_refine_ls_abs_structure_Flack 0.002(3)
_refine_ls_extinction_method none
_refine_ls_goodness_of_fit_ref 1.093
_refine_ls_hydrogen_treatment constr
_refine_ls_matrix_type full
_refine_ls_number_parameters 205
_refine_ls_number_reflns 5330
_refine_ls_number_restraints 0
_refine_ls_restrained_S_all 1.093
_refine_ls_R_factor_all 0.0148
_refine_ls_R_factor_gt 0.0141
_refine_ls_shift/su_max 0.001
_refine_ls_shift/su_mean 0.000
_refine_ls_structure_factor_coef Fsqd
_refine_ls_weighting_details 'w=1/[\s^2^(Fo^2^)+(0.0201P)^2^+0.6026P] where P=(Fo^2^+2Fc^2^)/3'
_refine_ls_weighting_scheme calc
_refine_ls_wR_factor_gt 0.0331
_refine_ls_wR_factor_ref 0.0334
_reflns_Friedel_coverage 0.798
_reflns_Friedel_fraction_full 1.000
_reflns_Friedel_fraction_max 0.956
_reflns_number_gt 5208
_reflns_number_total 5330
_reflns_threshold_expression 'I > 2\s(I)'
_cod_data_source_file om5b00613_si_003.cif
_cod_data_source_block mef29
_cod_depositor_comments
;
The following automatic conversions were performed:

data item '_exptl_crystal_density_meas' value 'not_measured' was
changed to '?' -- the value is perceived as not measured.

Automatic conversion script
Id: cif_fix_values 6909 2019-04-08 15:41:33Z antanas 
;
_cod_original_cell_volume 4072.5(4)
_cod_database_code 4087817
_shelx_shelxl_version_number 2014/7
_shelx_space_group_comment
; 
The symmetry employed for this shelxl refinement is uniquely defined 
by the following loop, which should always be used as a source of 
symmetry information in preference to the above space-group names. 
They are only intended as comments. 
;
_shelx_estimated_absorpt_t_min 0.246
_shelx_estimated_absorpt_t_max 0.582

loop_
_space_group_symop_operation_xyz
'x, y, z'
'-x, -y, z'
'y, -x, -z'
'-y, x, -z'
'-x+1/2, y+1/2, -z+1/2'
'x+1/2, -y+1/2, -z+1/2'
'-y+1/2, -x+1/2, z+1/2'
'y+1/2, x+1/2, z+1/2'

loop_
_atom_site_label
_atom_site_type_symbol
_atom_site_fract_x
_atom_site_fract_y
_atom_site_fract_z
_atom_site_U_iso_or_equiv
_atom_site_adp_type
_atom_site_occupancy
_atom_site_site_symmetry_order
_atom_site_calc_flag
_atom_site_refinement_flags_posn
_atom_site_refinement_flags_adp
_atom_site_refinement_flags_occupancy
Lu1 Lu 0.16419(2) 0.45481(2) 0.15271(2) 0.01492(4) Uani 1 1 d . . .
S1 S 0.0000 0.5000 0.14494(6) 0.02082(19) Uani 1 2 d S T P
C1 C 0.2212(2) 0.6040(2) 0.09549(18) 0.0249(7) Uani 1 1 d . . .
C2 C 0.30063(19) 0.5578(2) 0.11884(16) 0.0223(6) Uani 1 1 d . . .
C3 C 0.31050(19) 0.4776(2) 0.07723(15) 0.0215(6) Uani 1 1 d . . .
C4 C 0.2361(2) 0.4739(2) 0.02990(16) 0.0249(6) Uani 1 1 d . . .
C5 C 0.1822(2) 0.5536(2) 0.03989(17) 0.0255(6) Uani 1 1 d . . .
C6 C 0.1887(3) 0.6942(2) 0.1229(2) 0.0472(10) Uani 1 1 d . . .
H6A H 0.2146 0.7434 0.0942 0.071 Uiso 1 1 calc R U .
H6B H 0.2081 0.7016 0.1721 0.071 Uiso 1 1 calc R U .
H6C H 0.1220 0.6967 0.1203 0.071 Uiso 1 1 calc R U .
C7 C 0.3683(3) 0.5940(2) 0.17190(18) 0.0361(8) Uani 1 1 d . . .
H7A H 0.4143 0.5473 0.1817 0.054 Uiso 1 1 calc R U .
H7B H 0.3365 0.6099 0.2157 0.054 Uiso 1 1 calc R U .
H7C H 0.3981 0.6484 0.1527 0.054 Uiso 1 1 calc R U .
C8 C 0.3940(2) 0.4173(2) 0.0741(2) 0.0347(8) Uani 1 1 d . . .
H8A H 0.4389 0.4442 0.0420 0.052 Uiso 1 1 calc R U .
H8B H 0.3766 0.3567 0.0569 0.052 Uiso 1 1 calc R U .
H8C H 0.4205 0.4118 0.1215 0.052 Uiso 1 1 calc R U .
C9 C 0.2204(3) 0.4011(3) -0.0248(2) 0.0455(10) Uani 1 1 d . . .
H9A H 0.2604 0.3490 -0.0152 0.068 Uiso 1 1 calc R U .
H9B H 0.2339 0.4256 -0.0719 0.068 Uiso 1 1 calc R U .
H9C H 0.1567 0.3812 -0.0231 0.068 Uiso 1 1 calc R U .
C10 C 0.1032(3) 0.5826(3) -0.0055(2) 0.0444(10) Uani 1 1 d . . .
H10A H 0.0794 0.5297 -0.0312 0.067 Uiso 1 1 calc R U .
H10B H 0.1236 0.6288 -0.0394 0.067 Uiso 1 1 calc R U .
H10C H 0.0551 0.6083 0.0244 0.067 Uiso 1 1 calc R U .
C11 C 0.1860(2) 0.3985(2) 0.28128(16) 0.0244(6) Uani 1 1 d . . .
C12 C 0.2627(2) 0.3649(2) 0.24351(17) 0.0239(6) Uani 1 1 d . . .
C13 C 0.2308(2) 0.3003(2) 0.19379(17) 0.0247(6) Uani 1 1 d . . .
C14 C 0.1348(2) 0.2934(2) 0.20118(17) 0.0235(6) Uani 1 1 d . . .
C15 C 0.1072(2) 0.3519(2) 0.25633(16) 0.0243(6) Uani 1 1 d . . .
C16 C 0.1909(3) 0.4632(2) 0.34308(18) 0.0389(8) Uani 1 1 d . . .
H16A H 0.2043 0.4288 0.3863 0.058 Uiso 1 1 calc R U .
H16B H 0.1324 0.4947 0.3483 0.058 Uiso 1 1 calc R U .
H16C H 0.2393 0.5080 0.3348 0.058 Uiso 1 1 calc R U .
C17 C 0.3611(2) 0.3831(2) 0.26297(19) 0.0333(8) Uani 1 1 d . . .
H17A H 0.4013 0.3553 0.2276 0.050 Uiso 1 1 calc R U .
H17B H 0.3741 0.3567 0.3095 0.050 Uiso 1 1 calc R U .
H17C H 0.3718 0.4490 0.2644 0.050 Uiso 1 1 calc R U .
C18 C 0.2860(2) 0.2372(2) 0.1480(2) 0.0410(8) Uani 1 1 d . . .
H18A H 0.2611 0.2373 0.0999 0.062 Uiso 1 1 calc R U .
H18B H 0.2835 0.1753 0.1674 0.062 Uiso 1 1 calc R U .
H18C H 0.3495 0.2580 0.1469 0.062 Uiso 1 1 calc R U .
C19 C 0.0741(2) 0.2299(2) 0.1595(2) 0.0390(8) Uani 1 1 d . . .
H19A H 0.0745 0.1694 0.1815 0.059 Uiso 1 1 calc R U .
H19B H 0.0968 0.2251 0.1109 0.059 Uiso 1 1 calc R U .
H19C H 0.0118 0.2538 0.1590 0.059 Uiso 1 1 calc R U .
C20 C 0.0127(2) 0.3569(3) 0.2868(2) 0.0354(8) Uani 1 1 d . . .
H20A H 0.0052 0.4146 0.3121 0.053 Uiso 1 1 calc R U .
H20B H 0.0034 0.3060 0.3195 0.053 Uiso 1 1 calc R U .
H20C H -0.0321 0.3533 0.2485 0.053 Uiso 1 1 calc R U .

loop_
_atom_site_aniso_label
_atom_site_aniso_U_11
_atom_site_aniso_U_22
_atom_site_aniso_U_33
_atom_site_aniso_U_23
_atom_site_aniso_U_13
_atom_site_aniso_U_12
Lu1 0.01088(5) 0.01656(5) 0.01733(5) 0.00128(5) 0.00168(5) 0.00126(4)
S1 0.0118(4) 0.0284(5) 0.0223(5) 0.000 0.000 0.0031(3)
C1 0.0223(15) 0.0189(14) 0.0335(17) 0.0059(12) 0.0111(12) -0.0002(11)
C2 0.0174(13) 0.0233(15) 0.0263(14) -0.0005(12) 0.0044(11) -0.0061(10)
C3 0.0179(13) 0.0242(14) 0.0225(13) 0.0022(11) 0.0088(10) -0.0021(11)
C4 0.0265(15) 0.0284(16) 0.0198(14) 0.0017(12) 0.0061(11) -0.0038(13)
C5 0.0182(13) 0.0335(16) 0.0247(14) 0.0128(13) 0.0046(11) -0.0005(12)
C6 0.046(2) 0.0214(16) 0.074(3) 0.0023(17) 0.030(2) 0.0004(15)
C7 0.0365(18) 0.0352(18) 0.0366(19) -0.0021(14) -0.0042(14) -0.0130(15)
C8 0.0226(16) 0.0354(18) 0.046(2) 0.0056(15) 0.0144(14) 0.0067(14)
C9 0.061(3) 0.051(2) 0.0252(18) -0.0117(16) 0.0031(17) -0.008(2)
C10 0.0272(18) 0.067(3) 0.039(2) 0.032(2) -0.0029(15) -0.0016(17)
C11 0.0297(16) 0.0222(15) 0.0215(14) 0.0074(11) -0.0006(12) 0.0009(12)
C12 0.0184(14) 0.0241(14) 0.0292(15) 0.0096(12) -0.0042(11) 0.0001(12)
C13 0.0220(15) 0.0181(13) 0.0340(16) 0.0072(12) 0.0012(12) 0.0041(11)
C14 0.0212(14) 0.0166(13) 0.0328(16) 0.0067(12) -0.0014(12) -0.0005(11)
C15 0.0187(13) 0.0279(16) 0.0263(14) 0.0128(12) 0.0053(11) 0.0032(11)
C16 0.061(2) 0.0313(17) 0.0243(16) 0.0032(16) -0.0010(16) -0.0005(15)
C17 0.0231(16) 0.0356(19) 0.0412(19) 0.0140(15) -0.0099(14) -0.0044(13)
C18 0.0438(19) 0.0251(15) 0.054(2) -0.0038(17) 0.011(2) 0.0127(13)
C19 0.0363(17) 0.0295(16) 0.051(2) 0.0063(17) -0.0083(18) -0.0082(14)
C20 0.0256(16) 0.042(2) 0.0386(19) 0.0167(16) 0.0105(14) 0.0054(14)

loop_
_atom_type_symbol
_atom_type_description
_atom_type_scat_dispersion_real
_atom_type_scat_dispersion_imag
_atom_type_scat_source
C C 0.0033 0.0016 'International Tables Vol C Tables 4.2.6.8 and 6.1.1.4'
H H 0.0000 0.0000 'International Tables Vol C Tables 4.2.6.8 and 6.1.1.4'
S S 0.1246 0.1234 'International Tables Vol C Tables 4.2.6.8 and 6.1.1.4'
Lu Lu -0.4720 5.8584 'International Tables Vol C Tables 4.2.6.8 and 6.1.1.4'

loop_
_geom_angle_atom_site_label_1
_geom_angle_atom_site_label_2
_geom_angle_atom_site_label_3
_geom_angle
_geom_angle_site_symmetry_1
Cnt1 Lu1 S1 111.0 .
Cnt2 Lu1 S1 110.8 .
Cnt1 Lu1 Cnt2 138.2 .
S1 Lu1 C4 108.26(8) .
S1 Lu1 C14 95.91(7) .
C4 Lu1 C14 119.45(10) .
S1 Lu1 C1 93.58(7) .
C4 Lu1 C1 52.75(10) .
C14 Lu1 C1 169.50(9) .
S1 Lu1 C13 127.80(7) .
C4 Lu1 C13 102.27(10) .
C14 Lu1 C13 31.91(9) .
C1 Lu1 C13 138.30(9) .
S1 Lu1 C2 125.10(7) .
C4 Lu1 C2 52.74(9) .
C14 Lu1 C2 138.99(10) .
C1 Lu1 C2 31.85(9) .
C13 Lu1 C2 107.09(10) .
S1 Lu1 C11 104.98(8) .
C4 Lu1 C11 146.58(10) .
C14 Lu1 C11 52.59(10) .
C1 Lu1 C11 128.68(10) .
C13 Lu1 C11 52.52(10) .
C2 Lu1 C11 108.88(10) .
S1 Lu1 C5 84.37(7) .
C4 Lu1 C5 32.02(10) .
C14 Lu1 C5 145.48(11) .
C1 Lu1 C5 31.55(11) .
C13 Lu1 C5 134.28(10) .
C2 Lu1 C5 52.49(10) .
C11 Lu1 C5 159.90(10) .
S1 Lu1 C3 136.74(7) .
C4 Lu1 C3 31.74(9) .
C14 Lu1 C3 116.91(10) .
C1 Lu1 C3 52.62(9) .
C13 Lu1 C3 88.07(9) .
C2 Lu1 C3 31.84(9) .
C11 Lu1 C3 117.09(10) .
C5 Lu1 C3 52.53(9) .
S1 Lu1 C12 135.00(7) .
C4 Lu1 C12 115.12(10) .
C14 Lu1 C12 52.58(9) .
C1 Lu1 C12 121.78(10) .
C13 Lu1 C12 31.63(10) .
C2 Lu1 C12 91.72(9) .
C11 Lu1 C12 31.77(10) .
C5 Lu1 C12 140.31(9) .
C3 Lu1 C12 88.26(9) .
S1 Lu1 C15 83.63(7) .
C4 Lu1 C15 150.94(10) .
C14 Lu1 C15 31.53(10) .
C1 Lu1 C15 155.32(11) .
C13 Lu1 C15 52.34(9) .
C2 Lu1 C15 140.43(10) .
C11 Lu1 C15 31.75(10) .
C5 Lu1 C15 166.76(9) .
C3 Lu1 C15 138.69(9) .
C12 Lu1 C15 52.38(9) .
Lu1 S1 Lu1 173.27(5) 2_565
C5 C1 C2 108.4(3) .
C5 C1 C6 126.4(3) .
C2 C1 C6 125.1(3) .
C5 C1 Lu1 74.73(17) .
C2 C1 Lu1 74.35(16) .
C6 C1 Lu1 120.0(2) .
C1 C2 C3 107.8(3) .
C1 C2 C7 125.4(3) .
C3 C2 C7 126.3(3) .
C1 C2 Lu1 73.79(16) .
C3 C2 Lu1 74.51(16) .
C7 C2 Lu1 123.3(2) .
C4 C3 C2 107.7(3) .
C4 C3 C8 125.3(3) .
C2 C3 C8 126.0(3) .
C4 C3 Lu1 72.86(16) .
C2 C3 Lu1 73.65(15) .
C8 C3 Lu1 127.9(2) .
C3 C4 C5 108.2(3) .
C3 C4 C9 125.5(3) .
C5 C4 C9 126.1(3) .
C3 C4 Lu1 75.40(16) .
C5 C4 Lu1 75.03(17) .
C9 C4 Lu1 118.9(2) .
C1 C5 C4 107.8(3) .
C1 C5 C10 126.3(3) .
C4 C5 C10 125.7(3) .
C1 C5 Lu1 73.72(17) .
C4 C5 Lu1 72.95(17) .
C10 C5 Lu1 123.3(2) .
C12 C11 C15 108.1(3) .
C12 C11 C16 124.7(3) .
C15 C11 C16 126.8(3) .
C12 C11 Lu1 74.69(17) .
C15 C11 Lu1 75.00(17) .
C16 C11 Lu1 122.3(2) .
C13 C12 C11 107.7(3) .
C13 C12 C17 126.6(3) .
C11 C12 C17 124.9(3) .
C13 C12 Lu1 73.56(16) .
C11 C12 Lu1 73.54(16) .
C17 C12 Lu1 126.9(2) .
C12 C13 C14 108.1(3) .
C12 C13 C18 128.0(3) .
C14 C13 C18 123.2(3) .
C12 C13 Lu1 74.81(17) .
C14 C13 Lu1 73.56(17) .
C18 C13 Lu1 124.7(2) .
C15 C14 C13 108.3(3) .
C15 C14 C19 126.4(3) .
C13 C14 C19 125.2(3) .
C15 C14 Lu1 75.67(17) .
C13 C14 Lu1 74.54(17) .
C19 C14 Lu1 118.7(2) .
C14 C15 C11 107.7(3) .
C14 C15 C20 125.3(3) .
C11 C15 C20 126.8(3) .
C14 C15 Lu1 72.80(16) .
C11 C15 Lu1 73.24(16) .
C20 C15 Lu1 123.7(2) .

loop_
_geom_bond_atom_site_label_1
_geom_bond_atom_site_label_2
_geom_bond_distance
Lu1 Cnt1 2.288
Lu1 Cnt2 2.297
Lu1 S1 2.50260(17)
Lu1 C4 2.567(3)
Lu1 C14 2.576(3)
Lu1 C1 2.581(3)
Lu1 C13 2.588(3)
Lu1 C2 2.589(3)
Lu1 C11 2.590(3)
Lu1 C5 2.594(3)
Lu1 C3 2.600(3)
Lu1 C12 2.604(3)
Lu1 C15 2.612(3)
C1 C5 1.407(5)
C1 C2 1.419(4)
C1 C6 1.499(4)
C2 C3 1.423(4)
C2 C7 1.508(4)
C3 C4 1.413(4)
C3 C8 1.512(4)
C4 C5 1.424(5)
C4 C9 1.506(5)
C5 C10 1.505(5)
C11 C12 1.422(5)
C11 C15 1.423(4)
C11 C16 1.508(5)
C12 C13 1.415(4)
C12 C17 1.514(4)
C13 C14 1.419(4)
C13 C18 1.504(4)
C14 C15 1.410(4)
C14 C19 1.511(5)
C15 C20 1.502(4)
